data_7115579
loop_
_publ_author_name
'Ying Xie'
'Tengfei Chen'
'Shaomin Fu'
'Xing-Shu Li'
'Yuanfu Deng'
'Huanfeng Jiang'
'Wei Zeng'

_publ_section_title
;
 Pd-Catalyzed [3+2] cycloaddition of ketoimines with alkynes via directed
 sp3 C-H bond activation
;
_journal_name_full Chem.Commun.
_journal_page_first 10699
_journal_paper_doi 10.1039/C4cc04676E
_journal_volume 50
_journal_year 2014
_chemical_formula_sum 'C28 H22 N2'
_chemical_formula_weight 386.48
_chemical_name_systematic
; 
 ? 
;
_space_group_IT_number 14
_symmetry_cell_setting monoclinic
_symmetry_space_group_name_Hall '-P 2ybc'
_symmetry_space_group_name_H-M 'P 1 21/c 1'
_atom_sites_solution_hydrogens geom
_atom_sites_solution_primary direct
_atom_sites_solution_secondary difmap
_audit_creation_method SHELXL-97
_cell_angle_alpha 90.00
_cell_angle_beta 109.62(3)
_cell_angle_gamma 90.00
_cell_formula_units_Z 4
_cell_length_a 12.208(2)
_cell_length_b 9.4997(19)
_cell_length_c 19.300(7)
_cell_measurement_temperature 293(2)
_cell_measurement_theta_max 30.15
_cell_measurement_theta_min 2.99
_cell_volume 2108.3(10)
_computing_cell_refinement 'SMART (Bruker, 1998)'
_computing_data_collection 'SMART (Bruker, 1998)'
_computing_data_reduction 'SAIRT (Bruker, 1998)'
_computing_molecular_graphics 'ORTEP-II (Johnson, 1976)'
_computing_publication_material 'SHELXL-97 (Sheldrick, 1997)'
_computing_structure_refinement 'SHELXL-97 (Sheldrick, 1997)'
_computing_structure_solution 'SHELXS-97 (Sheldrick, 1990)'
_diffrn_ambient_temperature 293(2)
_diffrn_measured_fraction_theta_full 0.996
_diffrn_measured_fraction_theta_max 0.996
_diffrn_radiation_monochromator graphite
_diffrn_radiation_source 'fine-focus sealed tube'
_diffrn_radiation_type MoK\a
_diffrn_radiation_wavelength 0.71073
_diffrn_reflns_av_R_equivalents 0.0297
_diffrn_reflns_av_sigmaI/netI 0.0308
_diffrn_reflns_limit_h_max 15
_diffrn_reflns_limit_h_min -15
_diffrn_reflns_limit_k_max 12
_diffrn_reflns_limit_k_min -12
_diffrn_reflns_limit_l_max 23
_diffrn_reflns_limit_l_min -25
_diffrn_reflns_number 19225
_diffrn_reflns_theta_full 27.48
_diffrn_reflns_theta_max 27.48
_diffrn_reflns_theta_min 3.10
_exptl_absorpt_coefficient_mu 0.071
_exptl_absorpt_correction_T_max 0.9859
_exptl_absorpt_correction_T_min 0.9824
_exptl_crystal_colour colorless
_exptl_crystal_density_diffrn 1.218
_exptl_crystal_density_method 'not measured'
_exptl_crystal_description Plane
_exptl_crystal_F_000 816
_exptl_crystal_size_max 0.25
_exptl_crystal_size_mid 0.20
_exptl_crystal_size_min 0.20
_refine_diff_density_max 0.359
_refine_diff_density_min -0.368
_refine_diff_density_rms 0.065
_refine_ls_extinction_coef 0.008(3)
_refine_ls_extinction_expression Fc^*^=kFc[1+0.001xFc^2^\l^3^/sin(2\q)]^-1/4^
_refine_ls_extinction_method SHELXL
_refine_ls_goodness_of_fit_ref 1.092
_refine_ls_hydrogen_treatment mixed
_refine_ls_matrix_type full
_refine_ls_number_parameters 273
_refine_ls_number_reflns 4818
_refine_ls_number_restraints 0
_refine_ls_restrained_S_all 1.092
_refine_ls_R_factor_all 0.1203
_refine_ls_R_factor_gt 0.0737
_refine_ls_shift/su_max 0.000
_refine_ls_shift/su_mean 0.000
_refine_ls_structure_factor_coef Fsqd
_refine_ls_weighting_details 'calc w=1/[\s^2^(Fo^2^)+(0.1483P)^2^+0.0000P] where P=(Fo^2^+2Fc^2^)/3'
_refine_ls_weighting_scheme calc
_refine_ls_wR_factor_gt 0.2221
_refine_ls_wR_factor_ref 0.2584
_reflns_number_gt 2506
_reflns_number_total 4818
_reflns_threshold_expression >2sigma(I)
_cod_data_source_file c4cc04676e2.cif
_cod_data_source_block sad
_cod_original_cell_volume 2108.3(9)
_cod_original_sg_symbol_H-M P2(1)/c
_cod_database_code 7115579

loop_
_symmetry_equiv_pos_as_xyz
'x, y, z'
'-x, y+1/2, -z+1/2'
'-x, -y, -z'
'x, -y-1/2, z-1/2'

loop_
_atom_site_label
_atom_site_type_symbol
_atom_site_fract_x
_atom_site_fract_y
_atom_site_fract_z
_atom_site_U_iso_or_equiv
_atom_site_adp_type
_atom_site_occupancy
_atom_site_symmetry_multiplicity
_atom_site_calc_flag
_atom_site_refinement_flags
N1 N 0.2100(2) -0.2253(2) -0.12453(11) 0.0678(6) Uani 1 1 d .
N2 N 0.3306(3) -0.0726(3) -0.02713(15) 0.0977(9) Uani 1 1 d .
C1 C 0.2518(2) -0.2208(3) -0.18342(13) 0.0602(6) Uani 1 1 d .
C2 C 0.1548(2) -0.2155(3) -0.24753(14) 0.0614(6) Uani 1 1 d .
C3 C 0.0557(2) -0.2167(3) -0.22724(13) 0.0589(6) Uani 1 1 d .
C4 C 0.0909(2) -0.2228(2) -0.15126(11) 0.0498(5) Uani 1 1 d .
C5 C 0.1548(3) -0.2223(4) -0.32500(14) 0.0773(8) Uani 1 1 d .
H5A H 0.0813 -0.2576 -0.3565 0.116 Uiso 1 1 calc R
H5B H 0.2159 -0.2838 -0.3273 0.116 Uiso 1 1 calc R
H5C H 0.1674 -0.1297 -0.3409 0.116 Uiso 1 1 calc R
C6 C 0.2780(2) -0.2008(3) -0.04769(13) 0.0559(6) Uani 1 1 d .
C7 C 0.2889(3) -0.3025(3) 0.00203(14) 0.0738(8) Uani 1 1 d .
H7A H 0.2538 -0.3896 -0.0122 0.089 Uiso 1 1 calc R
C8 C 0.3519(3) -0.2769(4) 0.07358(18) 0.0885(9) Uani 1 1 d .
H8A H 0.3579 -0.3473 0.1082 0.106 Uiso 1 1 calc R
C9 C 0.4057(3) -0.1536(3) 0.09611(16) 0.0756(8) Uani 1 1 d .
H9A H 0.4492 -0.1395 0.1454 0.091 Uiso 1 1 calc R
C10 C 0.3959(3) -0.0514(4) 0.04676(17) 0.0843(9) Uani 1 1 d .
H10A H 0.4329 0.0345 0.0618 0.101 Uiso 1 1 calc R
C11 C 0.0181(2) -0.2103(3) -0.10621(13) 0.0611(6) Uani 1 1 d .
C12 C 0.0120(3) -0.3161(3) -0.06222(19) 0.0826(9) Uani 1 1 d .
H12A H 0.0550 -0.3976 -0.0604 0.099 Uiso 1 1 calc R
C13 C -0.0572(3) -0.3044(4) -0.0201(2) 0.1015(11) Uani 1 1 d .
H13A H -0.0599 -0.3780 0.0111 0.122 Uiso 1 1 calc R
C14 C -0.1225(3) -0.1877(4) -0.02247(18) 0.0891(10) Uani 1 1 d .
H14A H -0.1704 -0.1816 0.0061 0.107 Uiso 1 1 calc R
C15 C -0.1165(4) -0.0806(4) -0.0671(2) 0.1038(12) Uani 1 1 d .
H15A H -0.1596 0.0009 -0.0688 0.125 Uiso 1 1 calc R
C16 C -0.0469(3) -0.0918(4) -0.10992(18) 0.0898(10) Uani 1 1 d .
H16A H -0.0441 -0.0188 -0.1414 0.108 Uiso 1 1 calc R
C17 C 0.3744(2) -0.2300(3) -0.17709(14) 0.0661(7) Uani 1 1 d .
C18 C 0.4167(3) -0.1490(3) -0.22278(16) 0.0776(8) Uani 1 1 d .
H18A H 0.3672 -0.0867 -0.2559 0.093 Uiso 1 1 calc R
C19 C 0.5309(3) -0.1597(5) -0.2195(2) 0.0993(12) Uani 1 1 d .
H19A H 0.5580 -0.1050 -0.2503 0.119 Uiso 1 1 calc R
C20 C 0.6042(4) -0.2510(5) -0.1709(3) 0.1065(13) Uani 1 1 d .
H20A H 0.6807 -0.2600 -0.1696 0.128 Uiso 1 1 calc R
C21 C 0.5659(3) -0.3289(4) -0.1242(2) 0.1000(11) Uani 1 1 d .
H21A H 0.6168 -0.3886 -0.0902 0.120 Uiso 1 1 calc R
C22 C 0.4513(3) -0.3188(3) -0.12764(18) 0.0819(9) Uani 1 1 d .
H22A H 0.4255 -0.3730 -0.0960 0.098 Uiso 1 1 calc R
C23 C -0.0671(2) -0.2152(3) -0.27519(13) 0.0580(6) Uani 1 1 d .
C24 C -0.1455(3) -0.3164(3) -0.27066(15) 0.0682(7) Uani 1 1 d .
H24A H -0.1210 -0.3877 -0.2359 0.082 Uiso 1 1 calc R
C25 C -0.2586(3) -0.3135(3) -0.31641(17) 0.0776(8) Uani 1 1 d .
H25A H -0.3104 -0.3817 -0.3118 0.093 Uiso 1 1 calc R
C26 C -0.2964(3) -0.2109(3) -0.36906(17) 0.0795(8) Uani 1 1 d .
H26A H -0.3733 -0.2094 -0.4003 0.095 Uiso 1 1 calc R
C27 C -0.2198(3) -0.1110(3) -0.37503(18) 0.0822(9) Uani 1 1 d .
H27A H -0.2445 -0.0415 -0.4109 0.099 Uiso 1 1 calc R
C28 C -0.1064(3) -0.1123(3) -0.32845(15) 0.0688(7) Uani 1 1 d .
H28A H -0.0554 -0.0430 -0.3328 0.083 Uiso 1 1 calc R

loop_
_atom_site_aniso_label
_atom_site_aniso_U_11
_atom_site_aniso_U_22
_atom_site_aniso_U_33
_atom_site_aniso_U_23
_atom_site_aniso_U_13
_atom_site_aniso_U_12
N1 0.0703(15) 0.0797(14) 0.0540(12) -0.0037(10) 0.0215(11) 0.0029(11)
N2 0.117(3) 0.101(2) 0.0817(18) -0.0126(15) 0.0420(18) -0.0142(17)
C1 0.0591(16) 0.0695(14) 0.0543(13) -0.0070(11) 0.0221(12) -0.0019(12)
C2 0.0629(16) 0.0724(15) 0.0499(12) -0.0041(11) 0.0201(12) -0.0064(12)
C3 0.0583(15) 0.0674(14) 0.0492(12) -0.0006(11) 0.0158(11) 0.0003(11)
C4 0.0461(13) 0.0613(12) 0.0412(11) 0.0007(9) 0.0134(10) -0.0007(10)
C5 0.079(2) 0.102(2) 0.0531(14) -0.0092(14) 0.0259(14) -0.0116(16)
C6 0.0548(14) 0.0633(13) 0.0501(12) -0.0054(10) 0.0181(11) 0.0011(11)
C7 0.089(2) 0.0620(14) 0.0568(15) 0.0034(12) 0.0070(15) -0.0039(13)
C8 0.096(3) 0.088(2) 0.0687(18) 0.0046(16) 0.0105(18) 0.0100(18)
C9 0.0626(18) 0.101(2) 0.0626(16) -0.0114(16) 0.0198(14) 0.0045(16)
C10 0.094(2) 0.095(2) 0.0668(18) -0.0242(17) 0.0310(17) -0.0242(17)
C11 0.0569(15) 0.0735(15) 0.0516(13) -0.0067(11) 0.0164(12) -0.0041(12)
C12 0.082(2) 0.0722(16) 0.111(2) 0.0176(16) 0.055(2) 0.0121(14)
C13 0.097(3) 0.103(3) 0.118(3) 0.015(2) 0.054(2) 0.000(2)
C14 0.076(2) 0.119(3) 0.077(2) -0.0098(19) 0.0323(18) 0.0033(19)
C15 0.119(3) 0.113(3) 0.098(2) -0.001(2) 0.061(2) 0.030(2)
C16 0.111(3) 0.0861(19) 0.085(2) 0.0074(16) 0.049(2) 0.0241(18)
C17 0.0603(16) 0.0807(16) 0.0594(14) -0.0205(13) 0.0231(13) -0.0045(13)
C18 0.0731(19) 0.102(2) 0.0645(16) -0.0220(15) 0.0323(15) -0.0159(16)
C19 0.076(2) 0.146(3) 0.086(2) -0.046(2) 0.041(2) -0.029(2)
C20 0.067(2) 0.146(3) 0.114(3) -0.057(3) 0.039(2) -0.014(2)
C21 0.068(2) 0.109(2) 0.113(3) -0.031(2) 0.019(2) 0.0109(18)
C22 0.0651(19) 0.0856(19) 0.090(2) -0.0146(16) 0.0188(17) 0.0010(15)
C23 0.0587(15) 0.0656(14) 0.0486(12) -0.0034(11) 0.0168(11) -0.0009(11)
C24 0.0661(18) 0.0691(15) 0.0675(16) 0.0080(12) 0.0201(14) -0.0063(13)
C25 0.0674(19) 0.0820(18) 0.083(2) 0.0014(15) 0.0243(17) -0.0145(14)
C26 0.0594(17) 0.096(2) 0.0736(18) 0.0004(16) 0.0097(15) -0.0028(15)
C27 0.076(2) 0.0828(18) 0.0786(19) 0.0141(16) 0.0144(17) 0.0054(16)
C28 0.0647(17) 0.0697(15) 0.0657(15) 0.0079(13) 0.0135(14) -0.0049(13)

loop_
_atom_type_symbol
_atom_type_description
_atom_type_scat_dispersion_real
_atom_type_scat_dispersion_imag
_atom_type_scat_source
C C 0.0033 0.0016 'International Tables Vol C Tables 4.2.6.8 and 6.1.1.4'
H H 0.0000 0.0000 'International Tables Vol C Tables 4.2.6.8 and 6.1.1.4'
N N 0.0061 0.0033 'International Tables Vol C Tables 4.2.6.8 and 6.1.1.4'

loop_
_geom_angle_atom_site_label_1
_geom_angle_atom_site_label_2
_geom_angle_atom_site_label_3
_geom_angle
C4 N1 C1 109.0(2)
C4 N1 C6 123.47(19)
C1 N1 C6 125.9(2)
C6 N2 C10 118.4(3)
N1 C1 C2 106.8(2)
N1 C1 C17 125.1(2)
C2 C1 C17 128.0(2)
C3 C2 C1 108.0(2)
C3 C2 C5 125.0(3)
C1 C2 C5 126.7(3)
C4 C3 C2 107.9(2)
C4 C3 C23 123.7(2)
C2 C3 C23 128.3(2)
N1 C4 C3 108.3(2)
N1 C4 C11 124.4(2)
C3 C4 C11 126.9(2)
C2 C5 H5A 109.5
C2 C5 H5B 109.5
H5A C5 H5B 109.5
C2 C5 H5C 109.5
H5A C5 H5C 109.5
H5B C5 H5C 109.5
C7 C6 N2 120.7(3)
C7 C6 N1 120.1(2)
N2 C6 N1 119.3(2)
C6 C7 C8 119.1(3)
C6 C7 H7A 120.4
C8 C7 H7A 120.4
C9 C8 C7 122.3(3)
C9 C8 H8A 118.9
C7 C8 H8A 118.9
C10 C9 C8 119.1(3)
C10 C9 H9A 120.5
C8 C9 H9A 120.5
C9 C10 N2 120.4(3)
C9 C10 H10A 119.8
N2 C10 H10A 119.8
C12 C11 C16 119.9(2)
C12 C11 C4 120.0(2)
C16 C11 C4 120.1(2)
C11 C12 C13 119.9(3)
C11 C12 H12A 120.0
C13 C12 H12A 120.0
C14 C13 C12 121.4(3)
C14 C13 H13A 119.3
C12 C13 H13A 119.3
C15 C14 C13 118.7(3)
C15 C14 H14A 120.6
C13 C14 H14A 120.6
C14 C15 C16 120.1(3)
C14 C15 H15A 119.9
C16 C15 H15A 119.9
C11 C16 C15 119.9(3)
C11 C16 H16A 120.1
C15 C16 H16A 120.1
C22 C17 C18 117.7(3)
C22 C17 C1 122.3(3)
C18 C17 C1 120.0(3)
C19 C18 C17 121.0(4)
C19 C18 H18A 119.5
C17 C18 H18A 119.5
C20 C19 C18 119.8(4)
C20 C19 H19A 120.1
C18 C19 H19A 120.1
C21 C20 C19 120.5(4)
C21 C20 H20A 119.7
C19 C20 H20A 119.7
C20 C21 C22 119.8(4)
C20 C21 H21A 120.1
C22 C21 H21A 120.1
C17 C22 C21 121.2(3)
C17 C22 H22A 119.4
C21 C22 H22A 119.4
C24 C23 C28 117.7(3)
C24 C23 C3 122.3(2)
C28 C23 C3 120.0(2)
C25 C24 C23 121.1(3)
C25 C24 H24A 119.4
C23 C24 H24A 119.4
C24 C25 C26 120.6(3)
C24 C25 H25A 119.7
C26 C25 H25A 119.7
C27 C26 C25 119.2(3)
C27 C26 H26A 120.4
C25 C26 H26A 120.4
C26 C27 C28 120.5(3)
C26 C27 H27A 119.8
C28 C27 H27A 119.8
C27 C28 C23 121.0(3)
C27 C28 H28A 119.5
C23 C28 H28A 119.5

loop_
_geom_bond_atom_site_label_1
_geom_bond_atom_site_label_2
_geom_bond_distance
N1 C4 1.369(3)
N1 C1 1.395(3)
N1 C6 1.455(3)
N2 C6 1.371(4)
N2 C10 1.395(4)
C1 C2 1.398(4)
C1 C17 1.462(4)
C2 C3 1.391(3)
C2 C5 1.497(3)
C3 C4 1.384(3)
C3 C23 1.474(4)
C4 C11 1.442(3)
C5 H5A 0.9600
C5 H5B 0.9600
C5 H5C 0.9600
C6 C7 1.337(3)
C7 C8 1.358(4)
C7 H7A 0.9300
C8 C9 1.342(4)
C8 H8A 0.9300
C9 C10 1.337(4)
C9 H9A 0.9300
C10 H10A 0.9300
C11 C12 1.334(4)
C11 C16 1.366(4)
C12 C13 1.360(4)
C12 H12A 0.9300
C13 C14 1.357(5)
C13 H13A 0.9300
C14 C15 1.350(5)
C14 H14A 0.9300
C15 C16 1.374(4)
C15 H15A 0.9300
C16 H16A 0.9300
C17 C22 1.379(4)
C17 C18 1.394(4)
C18 C19 1.378(5)
C18 H18A 0.9300
C19 C20 1.368(6)
C19 H19A 0.9300
C20 C21 1.363(6)
C20 H20A 0.9300
C21 C22 1.382(4)
C21 H21A 0.9300
C22 H22A 0.9300
C23 C24 1.380(4)
C23 C28 1.382(4)
C24 C25 1.366(4)
C24 H24A 0.9300
C25 C26 1.372(4)
C25 H25A 0.9300
C26 C27 1.363(4)
C26 H26A 0.9300
C27 C28 1.375(4)
C27 H27A 0.9300
C28 H28A 0.9300

loop_
_geom_torsion_atom_site_label_1
_geom_torsion_atom_site_label_2
_geom_torsion_atom_site_label_3
_geom_torsion_atom_site_label_4
_geom_torsion
C4 N1 C1 C2 -0.1(3)
C6 N1 C1 C2 -165.7(2)
C4 N1 C1 C17 -176.2(2)
C6 N1 C1 C17 18.2(4)
N1 C1 C2 C3 0.1(3)
C17 C1 C2 C3 176.1(2)
N1 C1 C2 C5 -174.2(3)
C17 C1 C2 C5 1.8(4)
C1 C2 C3 C4 0.0(3)
C5 C2 C3 C4 174.4(2)
C1 C2 C3 C23 -178.8(2)
C5 C2 C3 C23 -4.4(4)
C1 N1 C4 C3 0.1(3)
C6 N1 C4 C3 166.1(2)
C1 N1 C4 C11 -172.8(2)
C6 N1 C4 C11 -6.8(4)
C2 C3 C4 N1 0.0(3)
C23 C3 C4 N1 178.8(2)
C2 C3 C4 C11 172.6(2)
C23 C3 C4 C11 -8.6(4)
C10 N2 C6 C7 0.2(4)
C10 N2 C6 N1 -179.7(2)
C4 N1 C6 C7 77.6(3)
C1 N1 C6 C7 -118.8(3)
C4 N1 C6 N2 -102.6(3)
C1 N1 C6 N2 61.1(3)
N2 C6 C7 C8 0.7(4)
N1 C6 C7 C8 -179.4(3)
C6 C7 C8 C9 -1.3(5)
C7 C8 C9 C10 1.0(5)
C8 C9 C10 N2 0.0(5)
C6 N2 C10 C9 -0.6(4)
N1 C4 C11 C12 -69.0(4)
C3 C4 C11 C12 119.6(3)
N1 C4 C11 C16 112.7(3)
C3 C4 C11 C16 -58.8(4)
C16 C11 C12 C13 -1.3(5)
C4 C11 C12 C13 -179.7(3)
C11 C12 C13 C14 1.1(6)
C12 C13 C14 C15 -1.0(6)
C13 C14 C15 C16 1.1(6)
C12 C11 C16 C15 1.5(5)
C4 C11 C16 C15 179.8(3)
C14 C15 C16 C11 -1.4(6)
N1 C1 C17 C22 38.8(4)
C2 C1 C17 C22 -136.5(3)
N1 C1 C17 C18 -142.2(3)
C2 C1 C17 C18 42.4(4)
C22 C17 C18 C19 1.3(4)
C1 C17 C18 C19 -177.7(3)
C17 C18 C19 C20 0.0(5)
C18 C19 C20 C21 -1.7(5)
C19 C20 C21 C22 2.0(5)
C18 C17 C22 C21 -1.0(4)
C1 C17 C22 C21 178.0(3)
C20 C21 C22 C17 -0.6(5)
C4 C3 C23 C24 -53.6(4)
C2 C3 C23 C24 124.9(3)
C4 C3 C23 C28 128.3(3)
C2 C3 C23 C28 -53.1(4)
C28 C23 C24 C25 -1.1(4)
C3 C23 C24 C25 -179.2(2)
C23 C24 C25 C26 1.2(4)
C24 C25 C26 C27 -0.3(5)
C25 C26 C27 C28 -0.6(5)
C26 C27 C28 C23 0.7(5)
C24 C23 C28 C27 0.2(4)
C3 C23 C28 C27 178.3(3)
